data_1568224
loop_
_publ_author_name
'Shen, Shen'
'Baryshnikov, Glib V.'
'Xie, Qishan'
'Wu, Bin'
'Lv, Meng'
'Sun, Hao'
'Li, Zhongyu'
'&#xc5;gren, Hans'
'Chen, Jinquan'
'Zhu, Liangliang'

_publ_section_title
;
 Making multi-twisted luminophores produce persistent room-temperature
 phosphorescence.
;
_journal_issue 4
_journal_name_full 'Chemical science'
_journal_page_first 970
_journal_page_last 978
_journal_paper_doi 10.1039/d2sc05741g
_journal_volume 14
_journal_year 2023
_chemical_formula_moiety 'C18 H10 F4 S2'
_chemical_formula_sum 'C18 H10 F4 S2'
_chemical_formula_weight 366.40
_space_group_IT_number 14
_space_group_name_Hall '-P 2yn'
_space_group_name_H-M_alt 'P 1 21/n 1'
_symmetry_cell_setting monoclinic
_symmetry_space_group_name_H-M 'P 1 21/n 1'
_atom_sites_solution_hydrogens geom
_atom_sites_solution_primary direct
_atom_sites_solution_secondary difmap
_audit_block_doi 10.5517/ccdc.csd.cc2c7cpp
_audit_creation_method SHELXL-97
_audit_update_record
;
2022-06-25 deposited with the CCDC.	2023-01-05 downloaded from the CCDC.
;
_cell_angle_alpha 90.00
_cell_angle_beta 106.9500(10)
_cell_angle_gamma 90.00
_cell_formula_units_Z 4
_cell_length_a 15.5542(7)
_cell_length_b 5.6674(2)
_cell_length_c 18.5760(8)
_cell_measurement_reflns_used 9983
_cell_measurement_temperature 173(2)
_cell_measurement_theta_max 59.29
_cell_measurement_theta_min 3.82
_cell_volume 1566.38(11)
_computing_cell_refinement 'Bruker SMART'
_computing_data_collection 'Bruker SMART'
_computing_data_reduction 'Bruker SAINT'
_computing_molecular_graphics 'Bruker SHELXTL'
_computing_publication_material 'Bruker SHELXTL'
_computing_structure_refinement 'SHELXL-97 (Sheldrick, 1997)'
_computing_structure_solution 'SHELXS-97 (Sheldrick, 1990)'
_diffrn_ambient_temperature 173(2)
_diffrn_measured_fraction_theta_full 0.999
_diffrn_measured_fraction_theta_max 0.999
_diffrn_measurement_device_type 'CCD area detector'
_diffrn_measurement_method 'phi and omega scans'
_diffrn_radiation_monochromator graphite
_diffrn_radiation_source 'sealed tube'
_diffrn_radiation_type GaK\a
_diffrn_radiation_wavelength 0.71073
_diffrn_reflns_av_R_equivalents 0.0459
_diffrn_reflns_av_sigmaI/netI 0.0266
_diffrn_reflns_limit_h_max 19
_diffrn_reflns_limit_h_min -19
_diffrn_reflns_limit_k_max 7
_diffrn_reflns_limit_k_min -7
_diffrn_reflns_limit_l_max 23
_diffrn_reflns_limit_l_min -23
_diffrn_reflns_number 26328
_diffrn_reflns_theta_full 27.10
_diffrn_reflns_theta_max 27.10
_diffrn_reflns_theta_min 1.51
_exptl_absorpt_coefficient_mu 0.379
_exptl_absorpt_correction_T_max 0.987
_exptl_absorpt_correction_T_min 0.982
_exptl_absorpt_correction_type none
_exptl_crystal_colour colourless
_exptl_crystal_density_diffrn 1.554
_exptl_crystal_density_meas 0
_exptl_crystal_density_method 'not measured'
_exptl_crystal_description block
_exptl_crystal_F_000 744.0
_exptl_crystal_size_max 0.047
_exptl_crystal_size_mid 0.045
_exptl_crystal_size_min 0.035
_refine_diff_density_max 0.368
_refine_diff_density_min -0.383
_refine_diff_density_rms 0.141
_refine_ls_extinction_method none
_refine_ls_goodness_of_fit_ref 1.124
_refine_ls_hydrogen_treatment mixed
_refine_ls_matrix_type full
_refine_ls_number_parameters 217
_refine_ls_number_reflns 3457
_refine_ls_number_restraints 0
_refine_ls_restrained_S_all 1.124
_refine_ls_R_factor_all 0.0360
_refine_ls_R_factor_gt 0.0325
_refine_ls_shift/su_max 0.000
_refine_ls_shift/su_mean 0.000
_refine_ls_structure_factor_coef Fsqd
_refine_ls_weighting_details 'calc w=1/[\s^2^(Fo^2^)+(0.1000P)^2^+0.0000P] where P=(Fo^2^+2Fc^2^)/3'
_refine_ls_weighting_scheme calc
_refine_ls_wR_factor_gt 0.1226
_refine_ls_wR_factor_ref 0.1320
_reflns_number_gt 3137
_reflns_number_total 3457
_reflns_threshold_expression >2sigma(I)
_cod_data_source_file d2sc05741g7.cif
_cod_data_source_block s
_cod_depositor_comments
;
The following automatic conversions were performed:

data item '_symmetry_cell_setting' value 'Monoclinic' was changed to
'monoclinic' in accordance with the
/home/data/users/saulius/crontab/automatic-downloads/rss-feeds/RSC/lib/dictionaries/cif_core.dic
dictionary named 'cif_core.dic' version 2.4.2 last updated on
2011-04-26.

Automatic conversion script
Id: cif_fix_values 7556 2019-12-06 15:28:31Z antanas 

 Adding full bibliography for 1568224--1568235.cif.
;
_cod_original_cell_volume 1566.37(11)
_cod_original_sg_symbol_H-M 'P2(1)/n  '
_cod_database_code 1568224

loop_
_symmetry_equiv_pos_as_xyz
'x, y, z'
'-x+1/2, y+1/2, -z+1/2'
'-x, -y, -z'
'x-1/2, -y-1/2, z-1/2'

loop_
_atom_site_label
_atom_site_type_symbol
_atom_site_fract_x
_atom_site_fract_y
_atom_site_fract_z
_atom_site_U_iso_or_equiv
_atom_site_adp_type
_atom_site_occupancy
_atom_site_symmetry_multiplicity
_atom_site_calc_flag
_atom_site_refinement_flags
_atom_site_disorder_assembly
_atom_site_disorder_group
S1 S 0.16263(2) 0.65846(6) 0.08019(2) 0.03783(15) Uani 1 1 d . . .
S2 S 0.63023(3) 1.12688(7) 0.16232(2) 0.04026(16) Uani 1 1 d . . .
F2 F 0.09830(6) 1.10041(17) 0.14274(5) 0.0393(2) Uani 1 1 d . . .
F1 F 0.03504(6) 0.61637(15) -0.07321(6) 0.0403(2) Uani 1 1 d . . .
F4 F 0.38986(9) 0.62179(17) -0.01688(7) 0.0541(3) Uani 1 1 d . . .
F3 F 0.50118(8) 0.71706(19) 0.11775(6) 0.0537(3) Uani 1 1 d . . .
C7 C 0.07354(9) 0.8509(2) 0.03656(8) 0.0281(3) Uani 1 1 d . . .
C13 C 0.73463(10) 1.0095(2) 0.15729(7) 0.0313(3) Uani 1 1 d . . .
C4 C 0.25126(9) 0.8643(2) 0.11664(9) 0.0321(3) Uani 1 1 d . . .
C8 C 0.01878(9) 0.8049(2) -0.03572(8) 0.0288(3) Uani 1 1 d . . .
C9 C 0.05173(9) 1.0494(2) 0.07145(7) 0.0287(3) Uani 1 1 d . . .
C3 C 0.26917(10) 1.0417(3) 0.07171(9) 0.0411(4) Uani 1 1 d . . .
H3 H 0.2346 1.0539 0.0204 0.049 Uiso 1 1 calc R . .
C5 C 0.30361(11) 0.8406(3) 0.19093(10) 0.0402(4) Uani 1 1 d . . .
H5 H 0.2917 0.7178 0.2215 0.048 Uiso 1 1 calc R . .
C17 C 0.50142(11) 0.8604(2) 0.06039(9) 0.0360(3) Uani 1 1 d . . .
C18 C 0.44379(10) 0.8105(2) -0.00959(9) 0.0352(3) Uani 1 1 d . . .
C11 C 0.82300(11) 0.7064(3) 0.12275(9) 0.0384(3) Uani 1 1 d . . .
H11 H 0.8266 0.5607 0.0985 0.046 Uiso 1 1 calc R . .
C16 C 0.55933(10) 1.0522(2) 0.07211(8) 0.0327(3) Uani 1 1 d . . .
C2 C 0.33778(11) 1.2013(3) 0.10200(11) 0.0474(4) Uani 1 1 d . . .
H2 H 0.3487 1.3266 0.0718 0.057 Uiso 1 1 calc R . .
C10 C 0.90088(11) 0.8316(3) 0.15695(10) 0.0414(4) Uani 1 1 d . . .
H10 H 0.9577 0.7717 0.1564 0.050 Uiso 1 1 calc R . .
C12 C 0.73992(10) 0.7927(3) 0.12382(8) 0.0359(3) Uani 1 1 d . . .
H12 H 0.6869 0.7041 0.1018 0.043 Uiso 1 1 calc R . .
C6 C 0.37352(11) 0.9982(3) 0.22010(10) 0.0469(4) Uani 1 1 d . . .
H6 H 0.4100 0.9818 0.2707 0.056 Uiso 1 1 calc R . .
C1 C 0.39046(11) 1.1791(3) 0.17590(11) 0.0463(4) Uani 1 1 d . . .
H1 H 0.4380 1.2873 0.1962 0.056 Uiso 1 1 calc R . .
C14 C 0.81214(12) 1.1344(2) 0.19159(9) 0.0395(3) Uani 1 1 d . . .
H14 H 0.8086 1.2818 0.2149 0.047 Uiso 1 1 calc R . .
C15 C 0.89527(12) 1.0437(3) 0.19179(10) 0.0451(4) Uani 1 1 d . . .
H15 H 0.9486 1.1283 0.2161 0.054 Uiso 1 1 calc R . .

loop_
_atom_site_aniso_label
_atom_site_aniso_U_11
_atom_site_aniso_U_22
_atom_site_aniso_U_33
_atom_site_aniso_U_23
_atom_site_aniso_U_13
_atom_site_aniso_U_12
S1 0.0291(2) 0.0284(2) 0.0483(3) 0.00553(13) -0.00084(17) 0.00283(12)
S2 0.0431(3) 0.0426(3) 0.0322(2) -0.00996(13) 0.00652(17) 0.01306(15)
F2 0.0345(5) 0.0502(5) 0.0273(4) -0.0080(3) -0.0003(3) 0.0006(4)
F1 0.0365(5) 0.0359(4) 0.0464(5) -0.0149(4) 0.0088(4) 0.0033(3)
F4 0.0676(7) 0.0416(5) 0.0520(6) -0.0014(4) 0.0157(5) -0.0204(5)
F3 0.0773(7) 0.0444(5) 0.0386(5) 0.0130(4) 0.0154(5) -0.0042(5)
C7 0.0239(6) 0.0266(6) 0.0319(7) 0.0018(4) 0.0052(5) -0.0009(4)
C13 0.0395(7) 0.0260(6) 0.0274(6) 0.0003(5) 0.0082(5) 0.0029(5)
C4 0.0234(6) 0.0332(7) 0.0374(7) 0.0042(5) 0.0052(5) 0.0049(5)
C8 0.0268(6) 0.0271(6) 0.0326(7) -0.0044(5) 0.0091(5) -0.0009(5)
C9 0.0243(6) 0.0341(6) 0.0255(6) -0.0029(5) 0.0038(5) -0.0023(5)
C3 0.0308(7) 0.0504(9) 0.0395(8) 0.0143(7) 0.0062(6) 0.0016(6)
C5 0.0338(8) 0.0452(8) 0.0373(8) 0.0107(6) 0.0038(6) 0.0011(6)
C17 0.0444(8) 0.0297(7) 0.0340(7) 0.0059(5) 0.0119(6) 0.0056(5)
C18 0.0399(8) 0.0258(6) 0.0406(8) -0.0010(5) 0.0128(6) 0.0003(5)
C11 0.0421(8) 0.0344(7) 0.0386(8) 0.0010(6) 0.0115(6) 0.0080(6)
C16 0.0344(7) 0.0305(6) 0.0324(6) -0.0020(5) 0.0083(5) 0.0080(5)
C2 0.0330(8) 0.0479(9) 0.0610(11) 0.0164(8) 0.0133(7) -0.0042(7)
C10 0.0383(8) 0.0483(8) 0.0388(8) 0.0106(6) 0.0133(6) 0.0063(6)
C12 0.0382(7) 0.0298(6) 0.0374(7) -0.0051(5) 0.0073(6) 0.0025(6)
C6 0.0364(8) 0.0577(10) 0.0400(8) 0.0027(7) 0.0010(6) -0.0024(7)
C1 0.0304(8) 0.0481(9) 0.0567(10) -0.0024(7) 0.0068(7) -0.0058(6)
C14 0.0505(9) 0.0306(7) 0.0360(7) -0.0034(5) 0.0104(7) -0.0051(6)
C15 0.0404(8) 0.0495(9) 0.0423(8) 0.0035(7) 0.0071(6) -0.0109(7)

loop_
_atom_type_symbol
_atom_type_description
_atom_type_scat_dispersion_real
_atom_type_scat_dispersion_imag
_atom_type_scat_source
C C 0.0033 0.0016 'International Tables Vol C Tables 4.2.6.8 and 6.1.1.4'
H H 0.0000 0.0000 'International Tables Vol C Tables 4.2.6.8 and 6.1.1.4'
F F 0.0171 0.0103 'International Tables Vol C Tables 4.2.6.8 and 6.1.1.4'
Na Na 0.0362 0.0249 'International Tables Vol C Tables 4.2.6.8 and 6.1.1.4'
S S 0.1246 0.1234 'International Tables Vol C Tables 4.2.6.8 and 6.1.1.4'

loop_
_geom_angle_atom_site_label_1
_geom_angle_atom_site_label_2
_geom_angle_atom_site_label_3
_geom_angle
_geom_angle_site_symmetry_1
_geom_angle_site_symmetry_3
_geom_angle_publ_flag
C7 S1 C4 100.77(6) . . ?
C16 S2 C13 100.79(6) . . ?
C9 C7 C8 116.03(12) . . ?
C9 C7 S1 123.53(11) . . ?
C8 C7 S1 120.42(10) . . ?
C12 C13 C14 120.07(14) . . ?
C12 C13 S2 121.80(11) . . ?
C14 C13 S2 118.04(11) . . ?
C5 C4 C3 120.39(14) . . ?
C5 C4 S1 118.59(11) . . ?
C3 C4 S1 121.01(12) . . ?
F1 C8 C7 119.80(12) . . ?
F1 C8 C9 118.15(12) . 3_575 ?
C7 C8 C9 122.05(12) . 3_575 ?
F2 C9 C7 119.98(12) . . ?
F2 C9 C8 118.08(12) . 3_575 ?
C7 C9 C8 121.91(12) . 3_575 ?
C4 C3 C2 119.65(15) . . ?
C4 C5 C6 119.39(14) . . ?
F3 C17 C16 120.12(14) . . ?
F3 C17 C18 118.31(13) . . ?
C16 C17 C18 121.56(13) . . ?
F4 C18 C16 119.63(14) . 3_675 ?
F4 C18 C17 118.37(13) . . ?
C16 C18 C17 122.00(14) 3_675 . ?
C12 C11 C10 120.36(14) . . ?
C17 C16 C18 116.44(13) . 3_675 ?
C17 C16 S2 122.23(11) . . ?
C18 C16 S2 121.28(11) 3_675 . ?
C1 C2 C3 120.42(15) . . ?
C11 C10 C15 119.61(15) . . ?
C13 C12 C11 119.66(14) . . ?
C1 C6 C5 120.45(15) . . ?
C2 C1 C6 119.66(16) . . ?
C15 C14 C13 119.81(14) . . ?
C14 C15 C10 120.45(15) . . ?

loop_
_geom_bond_atom_site_label_1
_geom_bond_atom_site_label_2
_geom_bond_distance
_geom_bond_site_symmetry_2
_geom_bond_publ_flag
S1 C7 1.7641(13) . ?
S1 C4 1.7820(15) . ?
S2 C16 1.7680(14) . ?
S2 C13 1.7822(15) . ?
F2 C9 1.3426(15) . ?
F1 C8 1.3392(15) . ?
F4 C18 1.3416(17) . ?
F3 C17 1.3407(17) . ?
C7 C9 1.3889(18) . ?
C7 C8 1.3889(19) . ?
C13 C12 1.3905(18) . ?
C13 C14 1.383(2) . ?
C4 C5 1.389(2) . ?
C4 C3 1.386(2) . ?
C8 C9 1.3786(19) 3_575 ?
C9 C8 1.3786(19) 3_575 ?
C3 C2 1.387(2) . ?
C5 C6 1.389(2) . ?
C17 C16 1.388(2) . ?
C17 C18 1.376(2) . ?
C18 C16 1.387(2) 3_675 ?
C11 C12 1.387(2) . ?
C11 C10 1.388(2) . ?
C16 C18 1.387(2) 3_675 ?
C2 C1 1.384(3) . ?
C10 C15 1.380(3) . ?
C6 C1 1.386(3) . ?
C14 C15 1.390(3) . ?
